data_4085529
loop_
_publ_author_name
'Andrew, Rhiann E.'
'Ferdani, Dominic W.'
'Ohlin, C. Andr\'e'
'Chaplin, Adrian B.'

_publ_section_title
;
 Coordination Induced Atropisomerism in an NHC-Based Rhodium Macrocycle
;
_journal_issue 5
_journal_name_full Organometallics
_journal_page_first 913
_journal_paper_doi 10.1021/om501292k
_journal_volume 34
_journal_year 2015
_chemical_formula_moiety 'C28 H36 N4 O2 Rh, C H Cl3, C32 H12 B F24'
_chemical_formula_sum 'C61 H49 B Cl3 F24 N4 O2 Rh'
_chemical_formula_weight 1546.11
_chemical_melting_point ?
_space_group_crystal_system triclinic
_space_group_IT_number 2
_space_group_name_Hall '-P 1'
_space_group_name_H-M_alt 'P -1'
_symmetry_space_group_name_Hall '-P 1'
_symmetry_space_group_name_H-M 'P -1'
_atom_sites_solution_hydrogens geom
_atom_sites_solution_primary direct
_atom_sites_solution_secondary difmap
_audit_creation_date 2014-05-09
_audit_creation_method
;
Olex2 1.2
(compiled 2014.03.20 svn.r2918 for OlexSys, GUI svn.r4816)
;
_cell_angle_alpha 70.987(7)
_cell_angle_beta 83.584(7)
_cell_angle_gamma 70.335(8)
_cell_formula_units_Z 2
_cell_length_a 13.0625(12)
_cell_length_b 15.7650(13)
_cell_length_c 17.5041(14)
_cell_measurement_reflns_used 6240
_cell_measurement_temperature 150(2)
_cell_measurement_theta_max 29.3764
_cell_measurement_theta_min 2.8245
_cell_volume 3209.2(5)
_computing_cell_refinement
;
CrysAlisPro, Agilent Technologies,
Version 1.171.36.21 (release 14-08-2012 CrysAlis171 .NET)
(compiled Sep 14 2012,17:21:16)
;
_computing_data_collection
;
CrysAlisPro, Agilent Technologies,
Version 1.171.36.21 (release 14-08-2012 CrysAlis171 .NET)
(compiled Sep 14 2012,17:21:16)
;
_computing_data_reduction
;
CrysAlisPro, Agilent Technologies,
Version 1.171.36.21 (release 14-08-2012 CrysAlis171 .NET)
(compiled Sep 14 2012,17:21:16)
;
_computing_molecular_graphics 'Olex2 (Dolomanov et al., 2009)'
_computing_publication_material 'Olex2 (Dolomanov et al., 2009)'
_computing_structure_refinement 'ShelXL (Sheldrick, 2008)'
_computing_structure_solution 'SIR2004 (Burla et al., 2005)'
_diffrn_ambient_temperature 150(2)
_diffrn_detector_area_resol_mean 10.2833
_diffrn_measured_fraction_theta_full 0.998
_diffrn_measured_fraction_theta_max 0.998
_diffrn_measurement_details
;
  1 omega  -35.00   27.00   1.0000  130.0000
omega____ theta____ kappa____ phi______ frames
    -       11.6649   19.0000 -120.0000 62

  2 omega  -61.00   27.00   1.0000  130.0000
omega____ theta____ kappa____ phi______ frames
    -       11.6649  -57.0000 -180.0000 88

  3 omega   15.00   57.00   1.0000  130.0000
omega____ theta____ kappa____ phi______ frames
    -      -12.5242   57.0000 -150.0000 42

  4 omega -103.00  -78.00   1.0000  130.0000
omega____ theta____ kappa____ phi______ frames
    -      -12.5242 -178.0000 -120.0000 25

  5 omega  -23.00   28.00   1.0000  130.0000
omega____ theta____ kappa____ phi______ frames
    -      -12.5242  -99.0000  -60.0000 51

  6 omega  -81.00  -53.00   1.0000  130.0000
omega____ theta____ kappa____ phi______ frames
    -      -12.5242  178.0000  150.0000 28

  7 omega -103.00  -64.00   1.0000  130.0000
omega____ theta____ kappa____ phi______ frames
    -      -12.5242 -178.0000 -180.0000 39

  8 omega  -41.00  -13.00   1.0000  130.0000
omega____ theta____ kappa____ phi______ frames
    -      -12.5242  -19.0000  -90.0000 28

  9 omega  -83.00   15.00   1.0000  130.0000
omega____ theta____ kappa____ phi______ frames
    -      -12.5242  -57.0000   60.0000 98
;
_diffrn_measurement_device_type 'Oxford Diffraction: Xcalibur, Ruby, Gemini'
_diffrn_measurement_method '\w scans'
_diffrn_orient_matrix_UB_11 0.0498285000
_diffrn_orient_matrix_UB_12 0.0099704000
_diffrn_orient_matrix_UB_13 -0.0050613000
_diffrn_orient_matrix_UB_21 0.0108511000
_diffrn_orient_matrix_UB_22 -0.0226885000
_diffrn_orient_matrix_UB_23 0.0418542000
_diffrn_orient_matrix_UB_31 0.0269165000
_diffrn_orient_matrix_UB_32 -0.0436785000
_diffrn_orient_matrix_UB_33 -0.0077209000
_diffrn_radiation_monochromator graphite
_diffrn_radiation_type MoK\a
_diffrn_radiation_wavelength 0.71073
_diffrn_reflns_av_R_equivalents 0.0726
_diffrn_reflns_av_unetI/netI 0.1068
_diffrn_reflns_Laue_measured_fraction_full 0.998
_diffrn_reflns_Laue_measured_fraction_max 0.998
_diffrn_reflns_limit_h_max 15
_diffrn_reflns_limit_h_min -16
_diffrn_reflns_limit_k_max 19
_diffrn_reflns_limit_k_min -19
_diffrn_reflns_limit_l_max 18
_diffrn_reflns_limit_l_min -21
_diffrn_reflns_number 35179
_diffrn_reflns_point_group_measured_fraction_full 0.998
_diffrn_reflns_point_group_measured_fraction_max 0.998
_diffrn_reflns_theta_full 26.373
_diffrn_reflns_theta_max 26.372
_diffrn_reflns_theta_min 2.964
_diffrn_source 'Enhance (Mo) X-ray Source'
_exptl_absorpt_coefficient_mu 0.507
_exptl_absorpt_correction_T_max 1.00000
_exptl_absorpt_correction_T_min 0.96594
_exptl_absorpt_correction_type multi-scan
_exptl_absorpt_process_details
;
CrysAlisPro, Agilent Technologies,
Version 1.171.36.21 (release 14-08-2012 CrysAlis171 .NET)
(compiled Sep 14 2012,17:21:16)
Empirical absorption correction using spherical harmonics,
 implemented in SCALE3 ABSPACK scaling algorithm.
;
_exptl_crystal_colour 'pale yellow'
_exptl_crystal_density_diffrn 1.600
_exptl_crystal_density_meas ?
_exptl_crystal_description plate
_exptl_crystal_F_000 1552
_exptl_crystal_recrystallization_method 'Crystals grown from CHCl3-Pentane at 278 K'
_exptl_crystal_size_max 0.35
_exptl_crystal_size_mid 0.1
_exptl_crystal_size_min 0.01
_refine_diff_density_max 0.666
_refine_diff_density_min -0.668
_refine_diff_density_rms 0.087
_refine_ls_extinction_method none
_refine_ls_goodness_of_fit_ref 1.071
_refine_ls_hydrogen_treatment constr
_refine_ls_matrix_type full
_refine_ls_number_parameters 1066
_refine_ls_number_reflns 13106
_refine_ls_number_restraints 1164
_refine_ls_restrained_S_all 1.103
_refine_ls_R_factor_all 0.1243
_refine_ls_R_factor_gt 0.0810
_refine_ls_shift/su_max 0.000
_refine_ls_shift/su_mean 0.000
_refine_ls_structure_factor_coef Fsqd
_refine_ls_weighting_details 'w=1/[\s^2^(Fo^2^)+(0.0507P)^2^+4.2843P] where P=(Fo^2^+2Fc^2^)/3'
_refine_ls_weighting_scheme calc
_refine_ls_wR_factor_gt 0.1408
_refine_ls_wR_factor_ref 0.1587
_reflns_Friedel_coverage 0.000
_reflns_number_gt 9130
_reflns_number_total 13106
_reflns_threshold_expression 'I > 2\s(I)'
_cod_data_source_file om501292k_si_002.cif
_cod_data_source_block 0031abc13
_cod_depositor_comments
;
The following automatic conversions were performed:

'_chemical_melting_point' value 'not measured' was changed to '?' -
the value is undefined or not given.

'_exptl_crystal_density_meas' value 'not measured' was changed to '?'
- the value is perceived as not measured.

Automatic conversion script
Id: cif_fix_values 3008 2015-01-20 13:52:24Z robertas 

 Adding full bibliography for 4085529.cif.
;
_cod_database_code 4085529
_shelxl_version_number 2013-4
_shelx_space_group_comment
;
The symmetry employed for this shelxl refinement is uniquely defined
by the following loop, which should always be used as a source of
symmetry information in preference to the above space-group names.
They are only intended as comments.
;
_olex2_refinement_description
;
1. Fixed Uiso
 At 1.2 times of:
  All C(H) groups, All C(H,H) groups
2. Restrained distances
 C300-Cl30 \\sim C300-Cl31 \\sim C300-Cl32 \\sim C600-Cl62 \\sim C600-Cl60
\\sim C600-Cl61 \\sim C500-
 Cl50 \\sim C500-Cl51 \\sim C500-Cl52 \\sim C400-Cl40 \\sim C400-Cl42 \\sim
C400-Cl41
 with sigma of 0.005
 Cl30-Cl31 \\sim Cl31-Cl32 \\sim Cl32-Cl30 \\sim Cl62-Cl60 \\sim Cl60-Cl61
\\sim Cl61-Cl62 \\sim Cl50-
 Cl51 \\sim Cl51-Cl52 \\sim Cl52-Cl50 \\sim Cl40-Cl42 \\sim Cl42-Cl41 \\sim
Cl41-Cl40
 with sigma of 0.005
 C307-F101 \\sim C307-F102 \\sim C307-F103 \\sim C207-F1 \\sim C207-F2 \\sim
C207-F3
 with sigma of 0.005
 F101-F102 \\sim F102-F103 \\sim F103-F101 \\sim F1-F2 \\sim F2-F3 \\sim F3-F1
 with sigma of 0.01
 C203-F101 \\sim C203-F102 \\sim C203-F103 \\sim C203-F1 \\sim C203-F2 \\sim
C203-F3
 with sigma of 0.01
 C203-C307 \\sim C203-C207
 with sigma of 0.01
 C216-F10 \\sim C216-F11 \\sim C216-F12 \\sim C316-F110 \\sim C316-F111 \\sim
C316-F112
 with sigma of 0.005
 F10-F11 \\sim F11-F12 \\sim F12-F10 \\sim F110-F111 \\sim F111-F112 \\sim
F112-F110
 with sigma of 0.01
 C213-F10 \\sim C213-F11 \\sim C213-F12 \\sim C213-F110 \\sim C213-F111 \\sim
C213-F112
 with sigma of 0.01
 C213-C216 \\sim C213-C316
 with sigma of 0.01
 C224-F16 \\sim C224-F17 \\sim C224-F18 \\sim C324-F116 \\sim C324-F117 \\sim
C324-F118
 with sigma of 0.005
 F16-F17 \\sim F17-F18 \\sim F18-F16 \\sim F116-F117 \\sim F117-F118 \\sim
F118-F116
 with sigma of 0.01
 C221-F16 \\sim C221-F17 \\sim C221-F18 \\sim C221-F116 \\sim C221-F117 \\sim
C221-F118
 with sigma of 0.01
 C221-C224 \\sim C221-C324
 with sigma of 0.01
3. Uiso/Uaniso restraints and constraints
F1 \\sim F2 \\sim F3 \\sim F4 \\sim F5 \\sim F6 \\sim F7 \\sim F8 \\sim F9
\\sim F10 \\sim F11 \\sim F12 \\sim F13 \\sim F14 \\sim F15 \\sim F16 \\sim F17
\\sim F18 \\sim F19 \\sim F20 \\sim F21 \\sim F22 \\sim F23 \\sim F24 \\sim
F101 \\sim F102 \\sim F103 \\sim F110 \\sim F111 \\sim F112 \\sim F116 \\sim
F117 \\sim F118 \\sim Cl60 \\sim Cl61 \\sim Cl62 \\sim Cl50 \\sim Cl51 \\sim
Cl52 \\sim Cl30 \\sim Cl31 \\sim Cl32 \\sim Cl40 \\sim Cl41 \\sim Cl42 \\sim
C300 \\sim C600 \\sim C500 \\sim C400 \\sim C307 \\sim C207 \\sim C216 \\sim
C316 \\sim C307 \\sim C207 \\sim C224 \\sim C324: within 1.7A with sigma of
0.01 and sigma for terminal atoms of 0.02
Uanis(Cl60) \\sim Ueq, Uanis(Cl61) \\sim Ueq, Uanis(Cl62) \\sim Ueq,
Uanis(Cl50) \\sim Ueq, Uanis(Cl51) \\sim Ueq, Uanis(Cl52) \\sim Ueq,
Uanis(Cl30) \\sim Ueq, Uanis(Cl31) \\sim Ueq, Uanis(Cl32) \\sim Ueq,
Uanis(Cl40) \\sim Ueq, Uanis(Cl41) \\sim Ueq, Uanis(Cl42) \\sim Ueq,
Uanis(C300) \\sim Ueq, Uanis(C600) \\sim Ueq, Uanis(C500) \\sim Ueq,
Uanis(C400) \\sim Ueq, Uanis(C307) \\sim Ueq, Uanis(C207) \\sim Ueq,
Uanis(C216) \\sim Ueq, Uanis(C316) \\sim Ueq, Uanis(C307) \\sim Ueq,
Uanis(C207) \\sim Ueq, Uanis(C224) \\sim Ueq, Uanis(C324) \\sim Ueq: with sigma
of 0.008 and sigma for terminal atoms of 0.006
Uanis(F1) \\sim Ueq, Uanis(F2) \\sim Ueq, Uanis(F3) \\sim Ueq, Uanis(F4) \\sim
Ueq, Uanis(F5) \\sim Ueq, Uanis(F6) \\sim Ueq, Uanis(F7) \\sim Ueq, Uanis(F8)
\\sim Ueq, Uanis(F9) \\sim Ueq, Uanis(F10) \\sim Ueq, Uanis(F11) \\sim Ueq,
Uanis(F12) \\sim Ueq, Uanis(F13) \\sim Ueq, Uanis(F14) \\sim Ueq, Uanis(F15)
\\sim Ueq, Uanis(F16) \\sim Ueq, Uanis(F17) \\sim Ueq, Uanis(F18) \\sim Ueq,
Uanis(F19) \\sim Ueq, Uanis(F20) \\sim Ueq, Uanis(F21) \\sim Ueq, Uanis(F22)
\\sim Ueq, Uanis(F23) \\sim Ueq, Uanis(F24) \\sim Ueq, Uanis(F101) \\sim Ueq,
Uanis(F102) \\sim Ueq, Uanis(F103) \\sim Ueq, Uanis(F110) \\sim Ueq,
Uanis(F111) \\sim Ueq, Uanis(F112) \\sim Ueq, Uanis(F116) \\sim Ueq,
Uanis(F117) \\sim Ueq, Uanis(F118) \\sim Ueq: with sigma of 0.007 and sigma for
terminal atoms of 0.02
Uanis(C216) = Uanis(C316)
Uanis(C207) = Uanis(C307)
Uanis(C324) = Uanis(C224)
4. Others
 Sof(F101)=Sof(F102)=Sof(F103)=Sof(C307)=1-FVAR(1)
 Sof(F1)=Sof(F2)=Sof(F3)=Sof(C207)=FVAR(1)
 Sof(F116)=Sof(F117)=Sof(F118)=Sof(C324)=1-FVAR(2)
 Sof(F16)=Sof(F17)=Sof(F18)=Sof(C224)=FVAR(2)
 Sof(F110)=Sof(F111)=Sof(F112)=Sof(C316)=1-FVAR(3)
 Sof(F10)=Sof(F11)=Sof(F12)=Sof(C216)=FVAR(3)
 Fixed Sof: Cl60(0.06) Cl61(0.06) Cl62(0.06) C600(0.06) H600(0.06) Cl50(0.06)
 Cl51(0.06) Cl52(0.06) C500(0.06) H500(0.06) Cl30(0.44) Cl31(0.44) Cl32(0.44)
 C300(0.44) H300(0.44) Cl40(0.44) Cl41(0.44) Cl42(0.44) C400(0.44) H400(0.44)
5.a Ternary CH refined with riding coordinates:
 C600(H600), C500(H500), C300(H300), C400(H400)
5.b Secondary CH2 refined with riding coordinates:
 C16(H16A,H16B), C22(H22A,H22B), C28(H28A,H28B), C29(H29A,H29B), C30(H30A,
 H30B), C31(H31A,H31B), C32(H32A,H32B), C33(H33A,H33B), C34(H34A,H34B),
 C35(H35A,H35B), C36(H36A,H36B), C37(H37A,H37B), C38(H38A,H38B), C39(H39A,H39B)
5.c Aromatic/amide H refined with riding coordinates:
 C10(H10), C12(H12), C13(H13), C14(H14), C20(H20), C21(H21), C26(H26),
 C27(H27), C202(H202), C204(H204), C206(H206), C210(H210), C212(H212),
 C214(H214), C218(H218), C220(H220), C222(H222), C226(H226), C228(H228),
 C230(H230)
;

loop_
_space_group_symop_operation_xyz
'x, y, z'
'-x, -y, -z'

loop_
_atom_site_label
_atom_site_type_symbol
_atom_site_fract_x
_atom_site_fract_y
_atom_site_fract_z
_atom_site_U_iso_or_equiv
_atom_site_adp_type
_atom_site_occupancy
_atom_site_site_symmetry_order
_atom_site_calc_flag
_atom_site_refinement_flags_posn
_atom_site_refinement_flags_adp
_atom_site_refinement_flags_occupancy
_atom_site_disorder_assembly
_atom_site_disorder_group
Rh1 Rh 0.95230(3) 0.31549(3) 0.21814(3) 0.02682(12) Uani 1 1 d . . . . .
O3 O 0.9576(3) 0.2498(3) 0.4004(3) 0.0455(10) Uani 1 1 d . . . . .
O5 O 1.0740(4) 0.3102(3) 0.0603(3) 0.0696(14) Uani 1 1 d . . . . .
N17 N 0.9296(3) 0.5281(3) 0.1720(3) 0.0355(11) Uani 1 1 d . . . . .
N19 N 1.0822(3) 0.4418(3) 0.2281(3) 0.0342(10) Uani 1 1 d . . . . .
N23 N 0.8201(3) 0.1863(3) 0.2240(3) 0.0297(10) Uani 1 1 d . . . . .
N25 N 0.9877(3) 0.1046(3) 0.2423(3) 0.0317(10) Uani 1 1 d . . . . .
C2 C 0.9506(4) 0.2785(3) 0.3326(4) 0.0323(12) Uani 1 1 d . . . . .
C4 C 1.0249(4) 0.3139(3) 0.1172(4) 0.0373(13) Uani 1 1 d . . . . .
C10 C 0.7561(4) 0.4204(3) 0.1724(3) 0.0337(12) Uani 1 1 d . . . . .
H10 H 0.7481 0.4175 0.2277 0.040 Uiso 1 1 calc R . . . .
C11 C 0.7873(4) 0.4932(3) 0.1164(3) 0.0384(13) Uani 1 1 d . . . . .
C12 C 0.7964(4) 0.4977(4) 0.0357(4) 0.0418(14) Uani 1 1 d . . . . .
H12 H 0.8191 0.5463 -0.0028 0.050 Uiso 1 1 calc R . . . .
C13 C 0.7726(5) 0.4320(4) 0.0114(4) 0.0443(14) Uani 1 1 d . . . . .
H13 H 0.7760 0.4369 -0.0444 0.053 Uiso 1 1 calc R . . . .
C14 C 0.7439(4) 0.3594(4) 0.0668(4) 0.0412(14) Uani 1 1 d . . . . .
H14 H 0.7288 0.3138 0.0491 0.049 Uiso 1 1 calc R . . . .
C15 C 0.7366(4) 0.3515(4) 0.1476(3) 0.0332(12) Uani 1 1 d . . . . .
C16 C 0.8165(4) 0.5625(4) 0.1453(4) 0.0444(14) Uani 1 1 d . . . . .
H16A H 0.8040 0.6230 0.1010 0.053 Uiso 1 1 calc R . . . .
H16B H 0.7679 0.5753 0.1907 0.053 Uiso 1 1 calc R . . . .
C18 C 0.9889(4) 0.4367(3) 0.2072(3) 0.0318(12) Uani 1 1 d . . . . .
C20 C 1.0815(5) 0.5340(4) 0.2074(4) 0.0431(14) Uani 1 1 d . . . . .
H20 H 1.1375 0.5553 0.2167 0.052 Uiso 1 1 calc R . . . .
C21 C 0.9855(5) 0.5878(4) 0.1714(4) 0.0418(14) Uani 1 1 d . . . . .
H21 H 0.9610 0.6548 0.1495 0.050 Uiso 1 1 calc R . . . .
C22 C 0.7185(4) 0.2666(4) 0.2098(4) 0.0402(13) Uani 1 1 d . . . . .
H22A H 0.6934 0.2814 0.2609 0.048 Uiso 1 1 calc R . . . .
H22B H 0.6615 0.2497 0.1910 0.048 Uiso 1 1 calc R . . . .
C24 C 0.9192(4) 0.1940(3) 0.2284(3) 0.0281(11) Uani 1 1 d . . . . .
C26 C 0.9321(4) 0.0431(4) 0.2458(3) 0.0363(13) Uani 1 1 d . . . . .
H26 H 0.9628 -0.0230 0.2542 0.044 Uiso 1 1 calc R . . . .
C27 C 0.8270(4) 0.0937(4) 0.2354(3) 0.0355(13) Uani 1 1 d . . . . .
H27 H 0.7685 0.0706 0.2356 0.043 Uiso 1 1 calc R . . . .
C28 C 1.1721(4) 0.3608(4) 0.2708(3) 0.0360(13) Uani 1 1 d . . . . .
H28A H 1.2414 0.3667 0.2442 0.043 Uiso 1 1 calc R . . . .
H28B H 1.1639 0.3020 0.2671 0.043 Uiso 1 1 calc R . . . .
C29 C 1.1767(4) 0.3533(3) 0.3590(3) 0.0376(13) Uani 1 1 d . . . . .
H29A H 1.1942 0.4082 0.3628 0.045 Uiso 1 1 calc R . . . .
H29B H 1.1045 0.3554 0.3841 0.045 Uiso 1 1 calc R . . . .
C30 C 1.2609(4) 0.2630(4) 0.4051(3) 0.0414(14) Uani 1 1 d . . . . .
H30A H 1.3338 0.2640 0.3829 0.050 Uiso 1 1 calc R . . . .
H30B H 1.2474 0.2086 0.3965 0.050 Uiso 1 1 calc R . . . .
C31 C 1.2610(5) 0.2484(4) 0.4949(4) 0.0499(16) Uani 1 1 d . . . . .
H31A H 1.1858 0.2561 0.5156 0.060 Uiso 1 1 calc R . . . .
H31B H 1.2841 0.2982 0.5037 0.060 Uiso 1 1 calc R . . . .
C32 C 1.3352(5) 0.1516(4) 0.5435(4) 0.0525(16) Uani 1 1 d . . . . .
H32A H 1.3276 0.1471 0.6014 0.063 Uiso 1 1 calc R . . . .
H32B H 1.4115 0.1476 0.5277 0.063 Uiso 1 1 calc R . . . .
C33 C 1.3132(5) 0.0664(4) 0.5329(4) 0.0514(16) Uani 1 1 d . . . . .
H33A H 1.3342 0.0638 0.4774 0.062 Uiso 1 1 calc R . . . .
H33B H 1.3598 0.0077 0.5709 0.062 Uiso 1 1 calc R . . . .
C34 C 1.1963(5) 0.0689(5) 0.5471(4) 0.0544(16) Uani 1 1 d . . . . .
H34A H 1.1506 0.1237 0.5052 0.065 Uiso 1 1 calc R . . . .
H34B H 1.1728 0.0787 0.6002 0.065 Uiso 1 1 calc R . . . .
C35 C 1.1767(6) -0.0206(5) 0.5456(4) 0.071(2) Uani 1 1 d . . . . .
H35A H 1.2210 -0.0748 0.5888 0.085 Uiso 1 1 calc R . . . .
H35B H 1.0994 -0.0144 0.5589 0.085 Uiso 1 1 calc R . . . .
C36 C 1.2023(6) -0.0439(4) 0.4672(4) 0.0618(18) Uani 1 1 d . . . . .
H36A H 1.1864 -0.1030 0.4737 0.074 Uiso 1 1 calc R . . . .
H36B H 1.2812 -0.0562 0.4562 0.074 Uiso 1 1 calc R . . . .
C37 C 1.1394(5) 0.0335(4) 0.3938(4) 0.0479(15) Uani 1 1 d . . . . .
H37A H 1.0608 0.0516 0.4068 0.057 Uiso 1 1 calc R . . . .
H37B H 1.1624 0.0902 0.3824 0.057 Uiso 1 1 calc R . . . .
C38 C 1.1576(4) 0.0020(4) 0.3202(4) 0.0422(14) Uani 1 1 d . . . . .
H38A H 1.2369 -0.0224 0.3113 0.051 Uiso 1 1 calc R . . . .
H38B H 1.1287 -0.0514 0.3308 0.051 Uiso 1 1 calc R . . . .
C39 C 1.1071(4) 0.0761(4) 0.2443(4) 0.0403(14) Uani 1 1 d . . . . .
H39A H 1.1285 0.1328 0.2371 0.048 Uiso 1 1 calc R . . . .
H39B H 1.1369 0.0522 0.1980 0.048 Uiso 1 1 calc R . . . .
Cl60 Cl 0.955(3) 0.057(3) 0.915(2) 0.055(6) Uani 0.06 1 d . U P A 4
Cl61 Cl 0.818(4) 0.110(3) 1.041(2) 0.077(6) Uani 0.06 1 d . U P A 4
Cl62 Cl 0.796(5) 0.239(3) 0.882(3) 0.058(6) Uani 0.06 1 d . U P A 4
C600 C 0.887(3) 0.150(2) 0.953(2) 0.067(4) Uani 0.06 1 d . U P A 4
H600 H 0.9411 0.1756 0.9660 0.080 Uiso 0.06 1 calc R . P A 4
Cl50 Cl 0.856(3) 0.189(2) 0.8612(14) 0.077(5) Uani 0.06 1 d . U P B 3
Cl51 Cl 0.851(3) 0.069(2) 1.0214(17) 0.092(5) Uani 0.06 1 d . U P B 3
Cl52 Cl 0.956(4) 0.208(3) 0.988(2) 0.055(6) Uani 0.06 1 d . U P B 3
C500 C 0.927(2) 0.129(2) 0.9511(16) 0.066(4) Uani 0.06 1 d . U P B 3
H500 H 0.9964 0.0821 0.9410 0.079 Uiso 0.06 1 calc R . P B 3
Cl30 Cl 0.8140(6) 0.2546(5) 0.8769(4) 0.079(2) Uani 0.44 1 d . U P C 1
Cl31 Cl 0.7745(4) 0.1300(5) 1.0264(3) 0.0908(18) Uani 0.44 1 d . U P C 1
Cl32 Cl 0.9594(5) 0.1906(4) 1.0074(3) 0.0605(14) Uani 0.44 1 d . U P C 1
C300 C 0.8743(7) 0.1598(8) 0.9597(4) 0.061(3) Uani 0.44 1 d . U P C 1
H300 H 0.9177 0.1043 0.9412 0.073 Uiso 0.44 1 calc R . P C 1
Cl40 Cl 0.9262(4) 0.0632(4) 0.8992(3) 0.0705(18) Uani 0.44 1 d . U P D 2
Cl41 Cl 0.8925(4) 0.1092(3) 1.0459(2) 0.0818(13) Uani 0.44 1 d . U P D 2
Cl42 Cl 0.7869(6) 0.2442(5) 0.9015(3) 0.0677(18) Uani 0.44 1 d . U P D 2
C400 C 0.9030(10) 0.1525(5) 0.9421(3) 0.064(3) Uani 0.44 1 d . U P D 2
H400 H 0.9662 0.1772 0.9291 0.077 Uiso 0.44 1 calc R . P D 2
F1 F 0.4757(4) 0.3743(8) 0.4279(4) 0.095(3) Uani 0.581(7) 1 d . U P E 1
F2 F 0.6250(7) 0.3837(6) 0.3793(3) 0.072(2) Uani 0.581(7) 1 d . U P E 1
F3 F 0.5964(9) 0.2533(5) 0.4144(4) 0.100(3) Uani 0.581(7) 1 d . U P E 1
F4 F 0.9254(3) 0.3083(3) 0.5544(2) 0.0816(13) Uani 1 1 d . U . . .
F5 F 0.9340(3) 0.1930(3) 0.6571(4) 0.1072(18) Uani 1 1 d . U . . .
F6 F 0.8743(3) 0.3313(3) 0.6635(3) 0.0803(13) Uani 1 1 d . U . . .
F7 F 0.4515(3) -0.0895(3) 0.7508(3) 0.0793(13) Uani 1 1 d . U . . .
F8 F 0.5639(4) -0.0578(3) 0.6601(2) 0.0720(12) Uani 1 1 d . U . . .
F9 F 0.6134(4) -0.1782(2) 0.7630(3) 0.0864(14) Uani 1 1 d . U . . .
F10 F 0.7214(8) -0.1553(4) 1.0029(4) 0.079(3) Uani 0.539(7) 1 d . U P F 1
F11 F 0.6616(7) -0.0248(6) 1.0278(3) 0.076(3) Uani 0.539(7) 1 d . U P F 1
F12 F 0.8099(5) -0.0591(6) 0.9654(4) 0.082(3) Uani 0.539(7) 1 d . U P F 1
F13 F 0.1592(4) 0.5442(2) 0.6189(2) 0.0787(13) Uani 1 1 d . U . . .
F14 F 0.2225(3) 0.4901(2) 0.5233(2) 0.0646(10) Uani 1 1 d . U . . .
F15 F 0.0687(3) 0.4844(3) 0.5721(3) 0.1037(17) Uani 1 1 d . U . . .
F16 F 0.0733(7) 0.1720(6) 0.7554(5) 0.097(3) Uani 0.512(6) 1 d . U P G 1
F17 F 0.2226(5) 0.0744(3) 0.8047(5) 0.060(2) Uani 0.512(6) 1 d . U P G 1
F18 F 0.1304(6) 0.1696(4) 0.8637(4) 0.054(2) Uani 0.512(6) 1 d . U P G 1
F19 F 0.6422(3) 0.5349(2) 0.8391(2) 0.0533(9) Uani 1 1 d . U . . .
F20 F 0.5032(2) 0.6031(2) 0.7640(2) 0.0564(9) Uani 1 1 d . U . . .
F21 F 0.6486(3) 0.5208(2) 0.7224(2) 0.0493(9) Uani 1 1 d . U . . .
F22 F 0.4698(4) 0.3549(3) 1.0607(2) 0.0867(14) Uani 1 1 d . U . . .
F23 F 0.3632(3) 0.2939(2) 1.0325(2) 0.0523(9) Uani 1 1 d . U . . .
F24 F 0.5276(3) 0.2126(3) 1.0566(2) 0.0736(12) Uani 1 1 d . U . . .
F101 F 0.6621(7) 0.3158(11) 0.3837(4) 0.085(3) Uani 0.419(7) 1 d . U P E 2
F102 F 0.5127(9) 0.2974(9) 0.4275(5) 0.068(3) Uani 0.419(7) 1 d . U P E 2
F103 F 0.5351(12) 0.4280(5) 0.4067(6) 0.099(4) Uani 0.419(7) 1 d . U P E 2
F110 F 0.7216(8) 0.0001(5) 1.0039(5) 0.070(3) Uani 0.461(7) 1 d . U P F 2
F111 F 0.7862(7) -0.1311(7) 0.9806(5) 0.090(4) Uani 0.461(7) 1 d . U P F 2
F112 F 0.6295(7) -0.0930(7) 1.0315(4) 0.081(3) Uani 0.461(7) 1 d . U P F 2
F116 F 0.1846(7) 0.1141(7) 0.8536(5) 0.097(4) Uani 0.488(6) 1 d . U P G 2
F117 F 0.0451(4) 0.2158(4) 0.7911(5) 0.052(2) Uani 0.488(6) 1 d . U P G 2
F118 F 0.1492(6) 0.1183(5) 0.7376(5) 0.061(2) Uani 0.488(6) 1 d . U P G 2
C201 C 0.5873(4) 0.2640(3) 0.6635(3) 0.0238(10) Uani 1 1 d . . . . .
C202 C 0.5547(4) 0.2857(3) 0.5849(3) 0.0270(11) Uani 1 1 d . . . . .
H202 H 0.4838 0.2869 0.5759 0.032 Uiso 1 1 calc R . . . .
C203 C 0.6221(4) 0.3058(3) 0.5186(3) 0.0311(12) Uani 1 1 d . . . . .
C204 C 0.7253(4) 0.3043(3) 0.5292(3) 0.0313(12) Uani 1 1 d . . . . .
H204 H 0.7708 0.3193 0.4841 0.038 Uiso 1 1 calc R . . . .
C205 C 0.7613(4) 0.2807(3) 0.6065(3) 0.0258(11) Uani 1 1 d . . . . .
C206 C 0.6936(4) 0.2603(3) 0.6715(3) 0.0240(10) Uani 1 1 d . . . . .
H206 H 0.7211 0.2429 0.7243 0.029 Uiso 1 1 calc R . . . .
C207 C 0.5804(5) 0.3290(4) 0.4364(4) 0.0599(16) Uani 0.581(7) 1 d . U P E 1
C208 C 0.8725(4) 0.2768(4) 0.6212(4) 0.0375(13) Uani 1 1 d . . . . .
C209 C 0.5610(4) 0.1268(3) 0.7876(3) 0.0261(11) Uani 1 1 d . . . . .
C210 C 0.5452(4) 0.0669(3) 0.7486(3) 0.0282(11) Uani 1 1 d . . . . .
H210 H 0.5099 0.0947 0.6976 0.034 Uiso 1 1 calc R . . . .
C211 C 0.5788(4) -0.0307(3) 0.7811(3) 0.0287(11) Uani 1 1 d . . . . .
C212 C 0.6311(4) -0.0727(3) 0.8544(3) 0.0333(12) Uani 1 1 d . . . . .
H212 H 0.6544 -0.1397 0.8776 0.040 Uiso 1 1 calc R . . . .
C213 C 0.6492(4) -0.0167(3) 0.8938(3) 0.0363(13) Uani 1 1 d . . . . .
C214 C 0.6163(4) 0.0804(4) 0.8605(3) 0.0324(12) Uani 1 1 d . . . . .
H214 H 0.6321 0.1170 0.8886 0.039 Uiso 1 1 calc R . . . .
C215 C 0.5535(5) -0.0891(4) 0.7396(4) 0.0420(14) Uani 1 1 d . . . . .
C216 C 0.7098(5) -0.0638(4) 0.9713(4) 0.0559(15) Uani 0.539(7) 1 d . U P F 1
C217 C 0.3849(4) 0.2696(3) 0.7234(3) 0.0237(10) Uani 1 1 d . . . . .
C218 C 0.3292(4) 0.3560(3) 0.6689(3) 0.0282(11) Uani 1 1 d . . . . .
H218 H 0.3669 0.4000 0.6434 0.034 Uiso 1 1 calc R . . . .
C219 C 0.2206(4) 0.3800(3) 0.6507(3) 0.0309(12) Uani 1 1 d . . . . .
C220 C 0.1619(4) 0.3193(4) 0.6882(3) 0.0320(12) Uani 1 1 d . . . . .
H220 H 0.0876 0.3351 0.6756 0.038 Uiso 1 1 calc R . . . .
C221 C 0.2149(4) 0.2349(3) 0.7444(3) 0.0290(11) Uani 1 1 d . . . . .
C222 C 0.3230(4) 0.2113(3) 0.7619(3) 0.0274(11) Uani 1 1 d . . . . .
H222 H 0.3565 0.1530 0.8017 0.033 Uiso 1 1 calc R . . . .
C223 C 0.1675(5) 0.4735(4) 0.5912(4) 0.0450(15) Uani 1 1 d . . . . .
C224 C 0.1612(5) 0.1631(4) 0.7911(4) 0.0469(14) Uani 0.512(6) 1 d . U P G 1
C225 C 0.5173(4) 0.3031(3) 0.8022(3) 0.0248(10) Uani 1 1 d . . . . .
C226 C 0.5472(4) 0.3850(3) 0.7726(3) 0.0232(10) Uani 1 1 d . . . . .
H226 H 0.5662 0.4050 0.7172 0.028 Uiso 1 1 calc R . . . .
C227 C 0.5501(4) 0.4385(3) 0.8212(3) 0.0265(11) Uani 1 1 d . . . . .
C228 C 0.5224(4) 0.4122(3) 0.9023(3) 0.0306(12) Uani 1 1 d . . . . .
H228 H 0.5257 0.4478 0.9360 0.037 Uiso 1 1 calc R . . . .
C229 C 0.4900(4) 0.3329(4) 0.9327(3) 0.0307(12) Uani 1 1 d . . . . .
C230 C 0.4862(4) 0.2806(3) 0.8835(3) 0.0285(11) Uani 1 1 d . . . . .
H230 H 0.4615 0.2273 0.9059 0.034 Uiso 1 1 calc R . . . .
C231 C 0.5851(4) 0.5234(3) 0.7869(3) 0.0299(11) Uani 1 1 d . . . . .
C232 C 0.4641(5) 0.2987(4) 1.0194(3) 0.0435(14) Uani 1 1 d . . . . .
C307 C 0.5836(6) 0.3364(5) 0.4350(5) 0.0599(16) Uani 0.419(7) 1 d . U P E 2
C316 C 0.6957(5) -0.0590(5) 0.9765(5) 0.0559(15) Uani 0.461(7) 1 d . U P F 2
C324 C 0.1485(5) 0.1714(4) 0.7820(4) 0.0469(14) Uani 0.488(6) 1 d . U P G 2
B200 B 0.5135(4) 0.2410(4) 0.7440(3) 0.0230(12) Uani 1 1 d . . . . .

loop_
_atom_site_aniso_label
_atom_site_aniso_U_11
_atom_site_aniso_U_22
_atom_site_aniso_U_33
_atom_site_aniso_U_23
_atom_site_aniso_U_13
_atom_site_aniso_U_12
Rh1 0.0282(2) 0.0214(2) 0.0301(2) -0.00815(17) -0.00101(17) -0.00637(16)
O3 0.063(3) 0.035(2) 0.034(3) -0.011(2) -0.001(2) -0.010(2)
O5 0.087(3) 0.066(3) 0.053(3) -0.025(3) 0.034(3) -0.026(3)
N17 0.036(2) 0.023(2) 0.045(3) -0.010(2) 0.001(2) -0.008(2)
N19 0.034(2) 0.028(2) 0.046(3) -0.016(2) 0.007(2) -0.015(2)
N23 0.025(2) 0.030(2) 0.034(3) -0.008(2) -0.0018(19) -0.0087(19)
N25 0.029(2) 0.027(2) 0.043(3) -0.011(2) -0.004(2) -0.0119(19)
C2 0.032(3) 0.024(3) 0.041(4) -0.011(3) -0.005(3) -0.007(2)
C4 0.038(3) 0.026(3) 0.045(4) -0.008(3) -0.003(3) -0.008(2)
C10 0.029(3) 0.032(3) 0.026(3) -0.001(2) -0.005(2) 0.001(2)
C11 0.035(3) 0.024(3) 0.041(4) -0.005(3) -0.012(3) 0.009(2)
C12 0.037(3) 0.034(3) 0.038(4) 0.005(3) -0.006(3) -0.004(3)
C13 0.046(3) 0.045(3) 0.035(4) -0.010(3) -0.011(3) -0.005(3)
C14 0.034(3) 0.045(3) 0.042(4) -0.012(3) -0.011(3) -0.007(3)
C15 0.021(2) 0.031(3) 0.035(3) -0.007(3) -0.005(2) 0.005(2)
C16 0.044(3) 0.029(3) 0.051(4) -0.011(3) 0.000(3) -0.002(3)
C18 0.038(3) 0.025(3) 0.031(3) -0.009(2) 0.004(2) -0.009(2)
C20 0.046(3) 0.028(3) 0.056(4) -0.015(3) 0.008(3) -0.015(3)
C21 0.054(4) 0.024(3) 0.048(4) -0.013(3) 0.012(3) -0.015(3)
C22 0.029(3) 0.040(3) 0.046(4) -0.009(3) -0.002(3) -0.008(3)
C24 0.030(3) 0.030(3) 0.025(3) -0.006(2) -0.003(2) -0.013(2)
C26 0.041(3) 0.030(3) 0.044(4) -0.011(3) -0.003(3) -0.017(3)
C27 0.037(3) 0.033(3) 0.043(3) -0.010(3) -0.001(3) -0.020(3)
C28 0.032(3) 0.031(3) 0.053(4) -0.019(3) 0.008(3) -0.016(2)
C29 0.039(3) 0.030(3) 0.048(4) -0.013(3) 0.000(3) -0.016(3)
C30 0.038(3) 0.041(3) 0.051(4) -0.019(3) -0.003(3) -0.015(3)
C31 0.058(4) 0.054(4) 0.047(4) -0.023(3) -0.001(3) -0.023(3)
C32 0.049(4) 0.070(4) 0.046(4) -0.020(4) -0.009(3) -0.024(3)
C33 0.054(4) 0.052(4) 0.045(4) -0.005(3) -0.011(3) -0.019(3)
C34 0.061(4) 0.068(4) 0.042(4) -0.015(3) 0.003(3) -0.032(4)
C35 0.088(5) 0.069(5) 0.062(5) -0.003(4) -0.007(4) -0.047(4)
C36 0.075(5) 0.044(4) 0.073(5) -0.012(4) -0.015(4) -0.027(4)
C37 0.050(4) 0.036(3) 0.054(4) -0.008(3) -0.002(3) -0.015(3)
C38 0.037(3) 0.035(3) 0.057(4) -0.012(3) -0.005(3) -0.015(3)
C39 0.027(3) 0.033(3) 0.064(4) -0.018(3) -0.008(3) -0.007(2)
Cl60 0.059(8) 0.052(7) 0.059(8) -0.019(5) 0.002(5) -0.023(5)
Cl61 0.077(7) 0.076(7) 0.078(7) -0.023(5) 0.003(5) -0.026(5)
Cl62 0.060(7) 0.065(7) 0.052(7) -0.018(5) -0.004(5) -0.022(5)
C600 0.069(5) 0.067(5) 0.064(5) -0.024(4) 0.000(5) -0.019(4)
Cl50 0.075(6) 0.080(6) 0.070(6) -0.020(5) -0.001(5) -0.019(5)
Cl51 0.093(7) 0.092(7) 0.088(7) -0.026(5) 0.000(5) -0.026(5)
Cl52 0.053(8) 0.056(7) 0.057(8) -0.017(5) -0.003(5) -0.020(5)
C500 0.069(5) 0.065(5) 0.064(5) -0.022(5) 0.001(5) -0.020(5)
Cl30 0.089(4) 0.078(3) 0.060(3) -0.005(3) -0.009(3) -0.027(3)
Cl31 0.108(4) 0.092(3) 0.092(3) -0.027(3) -0.001(3) -0.057(3)
Cl32 0.044(2) 0.068(3) 0.062(3) -0.019(2) -0.019(2) -0.004(2)
C300 0.065(4) 0.063(4) 0.056(4) -0.026(4) 0.001(4) -0.016(4)
Cl40 0.093(4) 0.060(2) 0.071(3) -0.035(2) 0.028(3) -0.035(3)
Cl41 0.085(3) 0.086(3) 0.068(3) -0.025(2) 0.002(2) -0.018(2)
Cl42 0.069(3) 0.074(3) 0.054(3) -0.027(3) -0.010(3) -0.005(2)
C400 0.067(5) 0.061(4) 0.065(5) -0.022(4) -0.002(4) -0.019(4)
F1 0.049(4) 0.166(7) 0.035(4) -0.007(5) -0.016(3) -0.009(5)
F2 0.084(5) 0.104(6) 0.027(3) 0.013(4) -0.008(3) -0.058(5)
F3 0.145(7) 0.109(6) 0.055(5) -0.028(4) -0.037(5) -0.035(5)
F4 0.043(2) 0.140(4) 0.065(3) -0.017(3) 0.0038(19) -0.048(2)
F5 0.050(2) 0.041(2) 0.204(5) 0.017(3) -0.070(3) -0.012(2)
F6 0.048(2) 0.121(3) 0.114(4) -0.080(3) 0.007(2) -0.039(2)
F7 0.079(3) 0.099(3) 0.104(3) -0.064(3) 0.012(2) -0.054(2)
F8 0.133(4) 0.058(2) 0.038(2) -0.0214(19) 0.008(2) -0.043(2)
F9 0.131(4) 0.034(2) 0.089(3) -0.030(2) -0.041(3) 0.003(2)
F10 0.117(6) 0.048(4) 0.065(5) 0.018(3) -0.051(5) -0.035(4)
F11 0.095(6) 0.083(5) 0.031(4) -0.002(4) -0.022(4) -0.011(5)
F12 0.067(5) 0.103(6) 0.062(5) 0.001(5) -0.035(4) -0.024(4)
F13 0.120(3) 0.0296(19) 0.066(3) -0.0160(19) -0.004(2) 0.004(2)
F14 0.083(3) 0.043(2) 0.037(2) 0.0045(17) 0.0023(19) 0.0026(19)
F15 0.056(2) 0.075(3) 0.136(4) 0.041(3) -0.047(3) -0.021(2)
F16 0.085(6) 0.098(6) 0.110(7) 0.023(5) -0.048(5) -0.070(5)
F17 0.067(5) 0.031(3) 0.090(6) -0.021(4) 0.028(4) -0.031(3)
F18 0.070(5) 0.040(4) 0.048(4) -0.009(3) 0.026(4) -0.027(3)
F19 0.078(2) 0.055(2) 0.042(2) -0.0060(17) -0.0181(17) -0.0437(19)
F20 0.0406(18) 0.0328(18) 0.082(3) -0.0054(18) -0.0017(18) -0.0060(16)
F21 0.065(2) 0.0490(19) 0.051(2) -0.0228(17) 0.0204(17) -0.0379(17)
F22 0.156(4) 0.111(3) 0.036(2) -0.040(2) 0.032(2) -0.090(3)
F23 0.050(2) 0.050(2) 0.043(2) -0.0031(17) 0.0165(16) -0.0150(17)
F24 0.069(2) 0.078(3) 0.027(2) 0.0062(19) -0.0007(18) 0.014(2)
F101 0.069(6) 0.148(8) 0.026(5) -0.027(5) 0.011(4) -0.025(6)
F102 0.080(6) 0.109(7) 0.035(5) -0.008(5) -0.025(5) -0.063(5)
F103 0.119(7) 0.093(6) 0.060(6) 0.006(5) -0.041(6) -0.020(6)
F110 0.101(6) 0.068(5) 0.045(5) 0.003(4) -0.029(5) -0.040(5)
F111 0.065(6) 0.093(7) 0.068(6) -0.011(5) -0.035(5) 0.030(5)
F112 0.083(5) 0.112(6) 0.038(5) 0.023(4) -0.018(4) -0.057(5)
F116 0.078(6) 0.112(7) 0.078(6) 0.046(5) -0.033(5) -0.064(5)
F117 0.042(4) 0.054(4) 0.080(5) -0.037(4) 0.028(3) -0.035(3)
F118 0.063(5) 0.055(4) 0.098(6) -0.046(4) 0.029(4) -0.046(4)
C201 0.029(3) 0.021(2) 0.023(3) -0.004(2) -0.002(2) -0.012(2)
C202 0.027(3) 0.031(3) 0.024(3) -0.006(2) -0.004(2) -0.011(2)
C203 0.033(3) 0.040(3) 0.022(3) -0.007(2) -0.003(2) -0.015(2)
C204 0.030(3) 0.033(3) 0.028(3) -0.004(2) 0.004(2) -0.013(2)
C205 0.023(2) 0.022(2) 0.030(3) -0.005(2) -0.004(2) -0.006(2)
C206 0.025(2) 0.018(2) 0.027(3) -0.006(2) -0.006(2) -0.004(2)
C207 0.060(3) 0.087(3) 0.036(3) -0.016(3) -0.003(3) -0.029(3)
C208 0.029(3) 0.036(3) 0.045(4) -0.007(3) -0.003(3) -0.010(3)
C209 0.025(2) 0.030(3) 0.027(3) -0.007(2) 0.003(2) -0.014(2)
C210 0.028(3) 0.030(3) 0.023(3) -0.004(2) -0.002(2) -0.008(2)
C211 0.031(3) 0.025(3) 0.028(3) -0.005(2) 0.004(2) -0.010(2)
C212 0.037(3) 0.025(3) 0.036(3) -0.003(2) 0.002(3) -0.014(2)
C213 0.037(3) 0.035(3) 0.032(3) 0.002(3) -0.009(2) -0.016(3)
C214 0.034(3) 0.036(3) 0.031(3) -0.005(2) -0.005(2) -0.019(2)
C215 0.059(4) 0.030(3) 0.038(4) -0.013(3) -0.002(3) -0.013(3)
C216 0.066(3) 0.053(3) 0.050(3) 0.000(3) -0.018(3) -0.030(3)
C217 0.029(3) 0.027(3) 0.018(3) -0.009(2) -0.001(2) -0.010(2)
C218 0.029(3) 0.024(3) 0.034(3) -0.013(2) 0.003(2) -0.009(2)
C219 0.035(3) 0.029(3) 0.029(3) -0.010(2) -0.002(2) -0.008(2)
C220 0.028(3) 0.039(3) 0.032(3) -0.015(3) -0.001(2) -0.010(2)
C221 0.035(3) 0.037(3) 0.024(3) -0.012(2) 0.002(2) -0.020(2)
C222 0.035(3) 0.023(2) 0.024(3) -0.003(2) -0.005(2) -0.011(2)
C223 0.037(3) 0.036(3) 0.053(4) -0.007(3) 0.001(3) -0.007(3)
C224 0.043(3) 0.053(3) 0.051(3) -0.005(2) -0.009(3) -0.032(2)
C225 0.024(2) 0.029(3) 0.021(3) -0.003(2) -0.003(2) -0.010(2)
C226 0.025(2) 0.025(2) 0.019(3) -0.006(2) -0.005(2) -0.006(2)
C227 0.025(2) 0.024(2) 0.029(3) -0.007(2) -0.004(2) -0.006(2)
C228 0.031(3) 0.032(3) 0.031(3) -0.012(2) -0.004(2) -0.007(2)
C229 0.030(3) 0.043(3) 0.022(3) -0.011(2) -0.002(2) -0.014(2)
C230 0.029(3) 0.032(3) 0.026(3) -0.008(2) 0.000(2) -0.013(2)
C231 0.031(3) 0.027(3) 0.031(3) -0.011(2) -0.002(2) -0.007(2)
C232 0.053(4) 0.048(4) 0.033(3) -0.016(3) 0.009(3) -0.019(3)
C307 0.060(3) 0.087(3) 0.036(3) -0.016(3) -0.003(3) -0.029(3)
C316 0.066(3) 0.053(3) 0.050(3) 0.000(3) -0.018(3) -0.030(3)
C324 0.043(3) 0.053(3) 0.051(3) -0.005(2) -0.009(3) -0.032(2)
B200 0.030(3) 0.024(3) 0.017(3) -0.005(2) 0.000(2) -0.014(2)

loop_
_atom_type_symbol
_atom_type_description
_atom_type_scat_dispersion_real
_atom_type_scat_dispersion_imag
_atom_type_scat_source
C C 0.0033 0.0016 'International Tables Vol C Tables 4.2.6.8 and 6.1.1.4'
H H 0.0000 0.0000 'International Tables Vol C Tables 4.2.6.8 and 6.1.1.4'
B B 0.0013 0.0007 'International Tables Vol C Tables 4.2.6.8 and 6.1.1.4'
Cl Cl 0.1484 0.1585 'International Tables Vol C Tables 4.2.6.8 and 6.1.1.4'
F F 0.0171 0.0103 'International Tables Vol C Tables 4.2.6.8 and 6.1.1.4'
N N 0.0061 0.0033 'International Tables Vol C Tables 4.2.6.8 and 6.1.1.4'
O O 0.0106 0.0060 'International Tables Vol C Tables 4.2.6.8 and 6.1.1.4'
Rh Rh -1.1178 0.9187 'International Tables Vol C Tables 4.2.6.8 and 6.1.1.4'

loop_
_geom_angle_atom_site_label_1
_geom_angle_atom_site_label_2
_geom_angle_atom_site_label_3
_geom_angle
C2 Rh1 C4 151.8(2)
C2 Rh1 C10 106.13(19)
C2 Rh1 C18 93.3(2)
C2 Rh1 C24 87.0(2)
C4 Rh1 C10 102.0(2)
C4 Rh1 C18 88.0(2)
C4 Rh1 C24 91.2(2)
C18 Rh1 C10 88.75(19)
C24 Rh1 C10 92.24(18)
C24 Rh1 C18 178.8(2)
C18 N17 C16 126.2(4)
C18 N17 C21 110.9(5)
C21 N17 C16 122.6(4)
C18 N19 C20 111.6(5)
C18 N19 C28 125.0(4)
C20 N19 C28 123.4(4)
C24 N23 C22 123.9(4)
C24 N23 C27 111.3(4)
C27 N23 C22 124.8(4)
C24 N25 C26 111.0(4)
C24 N25 C39 125.6(4)
C26 N25 C39 123.1(4)
O3 C2 Rh1 173.8(5)
O5 C4 Rh1 175.4(5)
C11 C10 Rh1 94.7(3)
C11 C10 C15 120.3(5)
C15 C10 Rh1 93.1(3)
C10 C11 C16 119.4(5)
C12 C11 C10 119.3(5)
C12 C11 C16 121.3(5)
C13 C12 C11 120.1(5)
C14 C13 C12 120.5(5)
C13 C14 C15 120.9(5)
C10 C15 C22 119.4(5)
C14 C15 C10 118.9(5)
C14 C15 C22 121.4(5)
N17 C16 C11 112.9(4)
N17 C18 Rh1 128.6(4)
N19 C18 Rh1 127.1(4)
N19 C18 N17 104.1(4)
C21 C20 N19 106.0(5)
C20 C21 N17 107.3(5)
N23 C22 C15 110.0(4)
N23 C24 Rh1 126.5(3)
N25 C24 Rh1 129.4(3)
N25 C24 N23 104.1(4)
C27 C26 N25 107.3(4)
C26 C27 N23 106.4(4)
N19 C28 C29 112.3(4)
C30 C29 C28 111.9(4)
C29 C30 C31 113.6(4)
C30 C31 C32 114.0(5)
C31 C32 C33 115.1(5)
C34 C33 C32 113.9(5)
C33 C34 C35 113.9(6)
C36 C35 C34 116.1(6)
C35 C36 C37 114.7(6)
C38 C37 C36 112.3(5)
C39 C38 C37 115.5(5)
N25 C39 C38 114.5(5)
Cl60 C600 Cl62 110.0(6)
Cl61 C600 Cl60 110.0(6)
Cl61 C600 Cl62 110.0(6)
Cl51 C500 Cl50 110.0(6)
Cl51 C500 Cl52 110.0(6)
Cl52 C500 Cl50 110.0(6)
Cl31 C300 Cl30 109.5(5)
Cl31 C300 Cl32 109.7(5)
Cl32 C300 Cl30 109.6(5)
Cl41 C400 Cl40 110.4(5)
Cl41 C400 Cl42 111.0(5)
Cl42 C400 Cl40 109.9(5)
C202 C201 C206 115.0(4)
C202 C201 B200 125.6(4)
C206 C201 B200 119.4(4)
C201 C202 C203 122.4(4)
C202 C203 C207 118.9(4)
C202 C203 C307 122.0(4)
C204 C203 C202 120.5(5)
C204 C203 C207 120.6(4)
C204 C203 C307 117.3(4)
C203 C204 C205 118.6(4)
C204 C205 C206 120.0(4)
C204 C205 C208 120.7(5)
C206 C205 C208 119.3(5)
C205 C206 C201 123.4(5)
F1 C207 F2 104.1(5)
F1 C207 F3 105.4(6)
F1 C207 C203 114.2(5)
F2 C207 C203 114.0(5)
F3 C207 F2 105.6(6)
F3 C207 C203 112.7(5)
F4 C208 C205 113.9(5)
F5 C208 F4 105.7(5)
F5 C208 F6 107.5(5)
F5 C208 C205 113.3(4)
F6 C208 F4 102.3(5)
F6 C208 C205 113.3(4)
C210 C209 B200 118.0(4)
C214 C209 C210 114.9(4)
C214 C209 B200 127.1(4)
C211 C210 C209 123.0(5)
C210 C211 C215 120.3(5)
C212 C211 C210 119.6(5)
C212 C211 C215 120.1(4)
C213 C212 C211 119.1(5)
C212 C213 C214 120.9(5)
C212 C213 C216 118.1(4)
C212 C213 C316 120.4(4)
C214 C213 C216 120.9(4)
C214 C213 C316 118.4(4)
C213 C214 C209 122.5(5)
F7 C215 C211 112.9(4)
F8 C215 F7 104.3(5)
F8 C215 C211 112.7(5)
F9 C215 F7 105.4(5)
F9 C215 F8 106.9(5)
F9 C215 C211 113.8(5)
F10 C216 C213 114.6(5)
F11 C216 F10 105.7(6)
F11 C216 F12 105.6(6)
F11 C216 C213 111.9(5)
F12 C216 F10 105.0(6)
F12 C216 C213 113.3(5)
C218 C217 B200 122.1(4)
C222 C217 C218 115.6(4)
C222 C217 B200 122.2(4)
C219 C218 C217 122.2(5)
C218 C219 C223 118.7(5)
C220 C219 C218 120.8(5)
C220 C219 C223 120.5(5)
C221 C220 C219 117.6(5)
C220 C221 C224 123.6(4)
C220 C221 C324 115.5(4)
C222 C221 C220 121.2(4)
C222 C221 C224 115.1(4)
C222 C221 C324 123.3(4)
C221 C222 C217 122.4(5)
F13 C223 C219 111.8(5)
F14 C223 F13 104.6(5)
F14 C223 C219 113.1(4)
F15 C223 F13 106.1(5)
F15 C223 F14 107.2(5)
F15 C223 C219 113.4(5)
F16 C224 F17 106.1(5)
F16 C224 F18 105.9(5)
F16 C224 C221 112.5(5)
F17 C224 F18 103.9(5)
F17 C224 C221 115.1(5)
F18 C224 C221 112.5(5)
C226 C225 C230 115.3(4)
C226 C225 B200 121.9(4)
C230 C225 B200 122.7(4)
C227 C226 C225 122.5(4)
C226 C227 C231 120.0(4)
C228 C227 C226 120.7(4)
C228 C227 C231 119.3(4)
C229 C228 C227 118.1(4)
C228 C229 C230 120.7(5)
C228 C229 C232 120.8(4)
C230 C229 C232 118.4(5)
C229 C230 C225 122.7(4)
F19 C231 C227 112.7(4)
F20 C231 F19 105.8(4)
F20 C231 F21 105.9(4)
F20 C231 C227 113.4(4)
F21 C231 F19 105.4(4)
F21 C231 C227 113.1(4)
F22 C232 C229 113.1(5)
F23 C232 F22 104.6(4)
F23 C232 C229 113.0(5)
F24 C232 F22 107.0(5)
F24 C232 F23 104.9(5)
F24 C232 C229 113.4(4)
F101 C307 C203 113.2(6)
F102 C307 F101 105.9(6)
F102 C307 F103 105.4(6)
F102 C307 C203 112.8(5)
F103 C307 F101 105.8(6)
F103 C307 C203 113.1(6)
F110 C316 F111 105.7(6)
F110 C316 F112 105.4(6)
F110 C316 C213 114.6(5)
F111 C316 C213 111.6(5)
F112 C316 F111 105.6(6)
F112 C316 C213 113.2(5)
F116 C324 F117 106.5(5)
F116 C324 F118 107.1(6)
F116 C324 C221 112.0(5)
F117 C324 C221 114.4(5)
F118 C324 F117 104.9(5)
F118 C324 C221 111.4(5)
C201 B200 C209 106.1(4)
C201 B200 C217 112.8(4)
C201 B200 C225 110.5(4)
C209 B200 C217 108.9(4)
C209 B200 C225 113.2(4)
C217 B200 C225 105.4(4)

loop_
_geom_bond_atom_site_label_1
_geom_bond_atom_site_label_2
_geom_bond_distance
Rh1 C2 1.895(6)
Rh1 C4 1.914(6)
Rh1 C10 2.585(5)
Rh1 C18 2.067(5)
Rh1 C24 2.050(5)
O3 C2 1.126(6)
O5 C4 1.129(6)
N17 C16 1.464(7)
N17 C18 1.354(6)
N17 C21 1.369(6)
N19 C18 1.346(6)
N19 C20 1.375(6)
N19 C28 1.460(7)
N23 C22 1.471(6)
N23 C24 1.353(6)
N23 C27 1.381(6)
N25 C24 1.350(6)
N25 C26 1.377(6)
N25 C39 1.472(6)
C10 C11 1.393(7)
C10 C15 1.396(7)
C11 C12 1.384(8)
C11 C16 1.510(7)
C12 C13 1.374(8)
C13 C14 1.370(8)
C14 C15 1.375(7)
C15 C22 1.495(7)
C20 C21 1.342(8)
C26 C27 1.333(7)
C28 C29 1.516(7)
C29 C30 1.511(7)
C30 C31 1.512(8)
C31 C32 1.528(9)
C32 C33 1.535(8)
C33 C34 1.508(8)
C34 C35 1.526(8)
C35 C36 1.507(9)
C36 C37 1.534(9)
C37 C38 1.495(8)
C38 C39 1.494(8)
Cl60 C600 1.731(6)
Cl61 C600 1.730(6)
Cl62 C600 1.731(6)
Cl50 C500 1.731(6)
Cl51 C500 1.731(6)
Cl52 C500 1.731(6)
Cl30 C300 1.734(6)
Cl31 C300 1.732(6)
Cl32 C300 1.733(6)
Cl40 C400 1.730(6)
Cl41 C400 1.727(6)
Cl42 C400 1.729(6)
F1 C207 1.312(5)
F2 C207 1.315(5)
F3 C207 1.314(5)
F4 C208 1.328(6)
F5 C208 1.281(6)
F6 C208 1.312(6)
F7 C215 1.327(7)
F8 C215 1.325(6)
F9 C215 1.308(6)
F10 C216 1.326(5)
F11 C216 1.322(5)
F12 C216 1.325(5)
F13 C223 1.322(6)
F14 C223 1.316(6)
F15 C223 1.311(7)
F16 C224 1.313(4)
F17 C224 1.314(4)
F18 C224 1.316(4)
F19 C231 1.333(6)
F20 C231 1.322(6)
F21 C231 1.327(5)
F22 C232 1.338(6)
F23 C232 1.335(6)
F24 C232 1.319(7)
F101 C307 1.313(5)
F102 C307 1.310(5)
F103 C307 1.312(5)
F110 C316 1.323(5)
F111 C316 1.326(5)
F112 C316 1.324(5)
F116 C324 1.311(4)
F117 C324 1.314(4)
F118 C324 1.311(4)
C201 C202 1.384(7)
C201 C206 1.392(6)
C201 B200 1.627(7)
C202 C203 1.393(6)
C203 C204 1.373(7)
C203 C207 1.483(9)
C203 C307 1.473(9)
C204 C205 1.374(7)
C205 C206 1.380(6)
C205 C208 1.480(7)
C209 C210 1.409(6)
C209 C214 1.389(7)
C209 B200 1.633(7)
C210 C211 1.383(6)
C211 C212 1.375(7)
C211 C215 1.477(7)
C212 C213 1.373(7)
C213 C214 1.379(7)
C213 C216 1.486(9)
C213 C316 1.486(9)
C217 C218 1.391(7)
C217 C222 1.389(6)
C217 B200 1.634(7)
C218 C219 1.385(7)
C219 C220 1.381(7)
C219 C223 1.487(8)
C220 C221 1.377(7)
C221 C222 1.376(6)
C221 C224 1.498(8)
C221 C324 1.489(8)
C225 C226 1.395(6)
C225 C230 1.397(6)
C225 B200 1.641(7)
C226 C227 1.390(6)
C227 C228 1.386(7)
C227 C231 1.480(6)
C228 C229 1.377(7)
C229 C230 1.387(6)
C229 C232 1.478(7)
